data_4108766
loop_
_publ_author_name
'Kevin D. Hesp'
'Robert McDonald'
'Michael J. Ferguson'
'Mark Stradiotto'

_publ_section_title
;
 New Cationic and Zwitterionic Cp*M(\k2-P,S) Complexes (M = Rh, Ir):
 Divergent Reactivity Pathways Arising from Alternative Modes of Ancillary
 Ligand Participation in Substrate Activation
;
_journal_name_full 'Journal of the American Chemical Society'
_journal_page_first 16394
_journal_page_last 16406
_journal_paper_doi 10.1021/ja8062277
_journal_volume 130
_journal_year 2008
_chemical_formula_moiety 'C27 H41 Ir P S, C24 B F20'
_chemical_formula_sum 'C51 H41 B F20 Ir P S'
_chemical_formula_weight 1299.88
_chemical_name_systematic
;
 ?
;
_space_group_IT_number 4
_symmetry_cell_setting monoclinic
_symmetry_space_group_name_Hall 'P 2yb'
_symmetry_space_group_name_H-M 'P 1 21 1'
_atom_sites_solution_hydrogens geom
_atom_sites_solution_primary direct
_atom_sites_solution_secondary difmap
_audit_creation_method SHELXL-97
_cell_angle_alpha 90.00
_cell_angle_beta 103.9330(10)
_cell_angle_gamma 90.00
_cell_formula_units_Z 2
_cell_length_a 11.2171(9)
_cell_length_b 12.4867(10)
_cell_length_c 18.0424(14)
_cell_measurement_reflns_used 5937
_cell_measurement_temperature 193(2)
_cell_measurement_theta_max 27.49
_cell_measurement_theta_min 2.43
_cell_volume 2452.7(3)
_computing_cell_refinement 'Bruker SAINT (Bruker, 1997)'
_computing_data_collection 'Bruker SMART (Bruker, 1997)'
_computing_data_reduction 'Bruker SAINT (Bruker, 1997)'
_computing_molecular_graphics 'Bruker SHELXTL (Bruker, 1997)'
_computing_publication_material 'Bruker SHELXTL (Bruker, 1997)'
_computing_structure_refinement 'SHELXL-97 (Sheldrick, 1997)'
_computing_structure_solution 'SIR97 (Altomare et al., 1999)'
_diffrn_ambient_temperature 193(2)
_diffrn_detector_area_resol_mean 8.192
_diffrn_measured_fraction_theta_full 0.999
_diffrn_measured_fraction_theta_max 0.999
_diffrn_measurement_device_type 'Bruker PLATFORM diffractometer/SMART 1000 CCD area detector'
_diffrn_measurement_method '\w scans'
_diffrn_radiation_monochromator graphite
_diffrn_radiation_source 'fine-focus sealed tube'
_diffrn_radiation_type MoK\a
_diffrn_radiation_wavelength 0.71073
_diffrn_reflns_av_R_equivalents 0.0221
_diffrn_reflns_av_sigmaI/netI 0.0538
_diffrn_reflns_limit_h_max 14
_diffrn_reflns_limit_h_min -14
_diffrn_reflns_limit_k_max 16
_diffrn_reflns_limit_k_min -16
_diffrn_reflns_limit_l_max 23
_diffrn_reflns_limit_l_min -23
_diffrn_reflns_number 20942
_diffrn_reflns_theta_full 27.49
_diffrn_reflns_theta_max 27.49
_diffrn_reflns_theta_min 1.87
_diffrn_standards_decay_% 0
_diffrn_standards_interval_time 0
_diffrn_standards_number 0
_exptl_absorpt_coefficient_mu 2.910
_exptl_absorpt_correction_T_max 0.7402
_exptl_absorpt_correction_T_min 0.4468
_exptl_absorpt_correction_type multi-scan
_exptl_absorpt_process_details 'SADABS (Sheldrick, 1996)'
_exptl_crystal_colour yellow
_exptl_crystal_density_diffrn 1.760
_exptl_crystal_description block
_exptl_crystal_F_000 1280
_exptl_crystal_size_max 0.33
_exptl_crystal_size_mid 0.23
_exptl_crystal_size_min 0.11
_refine_diff_density_max 1.705
_refine_diff_density_min -0.334
_refine_diff_density_rms 0.088
_refine_ls_abs_structure_details 'Flack H D (1983), Acta Cryst. A39, 876-881. 5206 Friedel pairs'
_refine_ls_abs_structure_Flack -0.005(3)
_refine_ls_extinction_method none
_refine_ls_goodness_of_fit_ref 0.921
_refine_ls_hydrogen_treatment mixed
_refine_ls_matrix_type full
_refine_ls_number_parameters 685
_refine_ls_number_reflns 11110
_refine_ls_number_restraints 2
_refine_ls_restrained_S_all 0.921
_refine_ls_R_factor_all 0.0272
_refine_ls_R_factor_gt 0.0244
_refine_ls_shift/su_max 0.003
_refine_ls_shift/su_mean 0.000
_refine_ls_structure_factor_coef Fsqd
_refine_ls_weighting_details 'calc w=1/[\s^2^(Fo^2^)+(0.0000P)^2^+0.0000P] where P=(Fo^2^+2Fc^2^)/3'
_refine_ls_weighting_scheme calc
_refine_ls_wR_factor_gt 0.0538
_refine_ls_wR_factor_ref 0.0548
_reflns_number_gt 10394
_reflns_number_total 11110
_reflns_threshold_expression I>2\s(I)
_cod_data_source_file ja8062277_si_001_5.cif
_cod_data_source_block dal0810
_cod_database_code 4108766

loop_
_symmetry_equiv_pos_as_xyz
'x, y, z'
'-x, y+1/2, -z'

loop_
_atom_site_label
_atom_site_type_symbol
_atom_site_fract_x
_atom_site_fract_y
_atom_site_fract_z
_atom_site_U_iso_or_equiv
_atom_site_adp_type
_atom_site_occupancy
_atom_site_symmetry_multiplicity
_atom_site_calc_flag
_atom_site_refinement_flags
Ir Ir 0.696196(9) 0.748981(14) 0.657358(6) 0.02371(3) Uani 1 1 d D
S S 0.82813(7) 0.61478(7) 0.71119(5) 0.02609(17) Uani 1 1 d .
P P 0.58596(8) 0.70803(7) 0.74441(5) 0.02664(18) Uani 1 1 d .
C1 C 0.8147(3) 0.4591(3) 0.8275(2) 0.0348(8) Uani 1 1 d .
H1A H 0.8976 0.4764 0.8591 0.042 Uiso 1 1 calc R
H1B H 0.8195 0.3943 0.7968 0.042 Uiso 1 1 calc R
C2 C 0.7604(3) 0.5516(3) 0.77804(19) 0.0287(7) Uani 1 1 d .
C3 C 0.6565(3) 0.5888(3) 0.7940(2) 0.0286(7) Uani 1 1 d .
C3A C 0.6295(3) 0.5215(3) 0.8549(2) 0.0311(8) Uani 1 1 d .
C4 C 0.5318(4) 0.5202(3) 0.8904(2) 0.0372(8) Uani 1 1 d .
H4 H 0.4664 0.5702 0.8765 0.045 Uiso 1 1 calc R
C5 C 0.5327(4) 0.4440(3) 0.9462(2) 0.0395(9) Uani 1 1 d .
H5 H 0.4661 0.4415 0.9703 0.047 Uiso 1 1 calc R
C6 C 0.6274(4) 0.3718(3) 0.9679(2) 0.0376(9) Uani 1 1 d .
H6 H 0.6264 0.3220 1.0075 0.045 Uiso 1 1 calc R
C7 C 0.7240(4) 0.3711(3) 0.9327(2) 0.0360(8) Uani 1 1 d .
H7 H 0.7889 0.3208 0.9472 0.043 Uiso 1 1 calc R
C7A C 0.7239(3) 0.4451(3) 0.8759(2) 0.0303(7) Uani 1 1 d .
C11 C 0.4222(3) 0.6709(3) 0.7081(2) 0.0340(8) Uani 1 1 d .
H11 H 0.3862 0.6601 0.7532 0.041 Uiso 1 1 calc R
C12 C 0.4090(4) 0.5664(4) 0.6637(3) 0.0468(10) Uani 1 1 d .
H12A H 0.3217 0.5487 0.6454 0.056 Uiso 1 1 calc R
H12B H 0.4508 0.5089 0.6970 0.056 Uiso 1 1 calc R
H12C H 0.4459 0.5741 0.6200 0.056 Uiso 1 1 calc R
C13 C 0.3513(3) 0.7606(6) 0.6601(3) 0.0591(13) Uani 1 1 d .
H13A H 0.2651 0.7395 0.6417 0.071 Uiso 1 1 calc R
H13B H 0.3867 0.7747 0.6164 0.071 Uiso 1 1 calc R
H13C H 0.3563 0.8256 0.6912 0.071 Uiso 1 1 calc R
C14 C 0.5919(4) 0.8120(3) 0.8188(2) 0.0416(10) Uani 1 1 d .
H14 H 0.5831 0.8824 0.7916 0.050 Uiso 1 1 calc R
C15 C 0.4914(5) 0.8092(4) 0.8631(3) 0.0671(16) Uani 1 1 d .
H15A H 0.5041 0.8682 0.9001 0.081 Uiso 1 1 calc R
H15B H 0.4950 0.7408 0.8902 0.081 Uiso 1 1 calc R
H15C H 0.4108 0.8169 0.8275 0.081 Uiso 1 1 calc R
C16 C 0.7190(5) 0.8125(4) 0.8732(3) 0.0564(12) Uani 1 1 d .
H16A H 0.7222 0.8676 0.9123 0.068 Uiso 1 1 calc R
H16B H 0.7809 0.8279 0.8445 0.068 Uiso 1 1 calc R
H16C H 0.7355 0.7422 0.8977 0.068 Uiso 1 1 calc R
C17 C 0.8344(3) 0.5022(3) 0.6468(2) 0.0310(7) Uani 1 1 d .
H17A H 0.8771 0.5266 0.6078 0.037 Uiso 1 1 calc R
H17B H 0.8853 0.4449 0.6768 0.037 Uiso 1 1 calc R
C18 C 0.7136(4) 0.4543(3) 0.6064(3) 0.0459(10) Uani 1 1 d .
H18A H 0.7278 0.3953 0.5737 0.069 Uiso 1 1 calc R
H18B H 0.6629 0.5092 0.5749 0.069 Uiso 1 1 calc R
H18C H 0.6712 0.4271 0.6441 0.069 Uiso 1 1 calc R
C20 C 0.6692(4) 0.8536(3) 0.5552(2) 0.0367(8) Uani 1 1 d .
C21 C 0.7939(3) 0.8157(3) 0.5747(2) 0.0300(8) Uani 1 1 d .
C22 C 0.8513(3) 0.8603(3) 0.6490(2) 0.0321(8) Uani 1 1 d .
C23 C 0.7648(4) 0.9217(3) 0.6741(2) 0.0335(8) Uani 1 1 d .
C24 C 0.6493(4) 0.9150(3) 0.6173(2) 0.0389(9) Uani 1 1 d .
C25 C 0.5782(4) 0.8331(4) 0.4807(2) 0.0526(11) Uani 1 1 d .
H25A H 0.5793 0.8930 0.4458 0.063 Uiso 1 1 calc R
H25B H 0.4958 0.8259 0.4897 0.063 Uiso 1 1 calc R
H25C H 0.6001 0.7668 0.4580 0.063 Uiso 1 1 calc R
C26 C 0.8577(4) 0.7554(5) 0.5238(2) 0.0443(8) Uani 1 1 d .
H26A H 0.8850 0.8056 0.4896 0.053 Uiso 1 1 calc R
H26B H 0.8009 0.7033 0.4936 0.053 Uiso 1 1 calc R
H26C H 0.9290 0.7178 0.5551 0.053 Uiso 1 1 calc R
C27 C 0.9833(4) 0.8445(3) 0.6908(3) 0.0435(10) Uani 1 1 d .
H27A H 1.0324 0.9049 0.6802 0.052 Uiso 1 1 calc R
H27B H 1.0142 0.7778 0.6736 0.052 Uiso 1 1 calc R
H27C H 0.9892 0.8404 0.7458 0.052 Uiso 1 1 calc R
C28 C 0.7878(5) 0.9941(4) 0.7428(3) 0.0517(12) Uani 1 1 d .
H28A H 0.7959 1.0682 0.7268 0.062 Uiso 1 1 calc R
H28B H 0.8636 0.9722 0.7792 0.062 Uiso 1 1 calc R
H28C H 0.7187 0.9890 0.7672 0.062 Uiso 1 1 calc R
C29 C 0.5370(4) 0.9832(3) 0.6165(3) 0.0515(11) Uani 1 1 d .
H29A H 0.5511 1.0562 0.6005 0.062 Uiso 1 1 calc R
H29B H 0.5220 0.9848 0.6678 0.062 Uiso 1 1 calc R
H29C H 0.4655 0.9525 0.5805 0.062 Uiso 1 1 calc R
H1 H 0.609(4) 0.649(3) 0.610(3) 0.076(17) Uiso 1 1 d D
F52 F 0.2173(2) -0.02390(18) 0.80433(13) 0.0374(5) Uani 1 1 d .
F53 F 0.1234(2) -0.15028(18) 0.89470(14) 0.0464(6) Uani 1 1 d .
F54 F -0.0198(2) -0.0664(2) 0.98347(14) 0.0513(6) Uani 1 1 d .
F55 F -0.0759(2) 0.1457(2) 0.97248(15) 0.0521(6) Uani 1 1 d .
F56 F 0.0046(2) 0.27166(17) 0.87756(12) 0.0384(6) Uani 1 1 d .
F62 F 0.32417(18) 0.27505(16) 0.67418(11) 0.0384(6) Uani 1 1 d .
F63 F 0.56721(19) 0.2726(2) 0.69413(13) 0.0514(8) Uani 1 1 d .
F64 F 0.71373(19) 0.18743(19) 0.82236(15) 0.0478(6) Uani 1 1 d .
F65 F 0.6096(2) 0.1030(2) 0.93133(16) 0.0564(7) Uani 1 1 d .
F66 F 0.3699(2) 0.1073(2) 0.91538(13) 0.0471(6) Uani 1 1 d .
F72 F 0.2486(2) 0.32023(19) 0.91910(12) 0.0418(5) Uani 1 1 d .
F73 F 0.2458(2) 0.5312(2) 0.94015(14) 0.0540(7) Uani 1 1 d .
F74 F 0.1797(2) 0.66596(19) 0.81783(16) 0.0552(7) Uani 1 1 d .
F75 F 0.1076(2) 0.58310(17) 0.67485(14) 0.0398(5) Uani 1 1 d .
F76 F 0.0981(2) 0.37425(18) 0.65278(12) 0.0330(5) Uani 1 1 d .
F82 F -0.07517(15) 0.2438(3) 0.71030(10) 0.0386(4) Uani 1 1 d .
F83 F -0.2167(2) 0.1670(2) 0.58120(15) 0.0579(7) Uani 1 1 d .
F84 F -0.1202(3) 0.0321(3) 0.49098(15) 0.0633(9) Uani 1 1 d .
F85 F 0.1215(3) -0.0221(3) 0.53470(15) 0.0586(8) Uani 1 1 d .
F86 F 0.2644(2) 0.05328(18) 0.66154(13) 0.0435(5) Uani 1 1 d .
C51 C 0.1216(3) 0.1321(3) 0.83782(19) 0.0274(7) Uani 1 1 d .
C52 C 0.1438(3) 0.0225(3) 0.8450(2) 0.0307(8) Uani 1 1 d .
C53 C 0.0982(3) -0.0452(3) 0.8923(2) 0.0348(8) Uani 1 1 d .
C54 C 0.0254(3) -0.0028(3) 0.9364(2) 0.0365(8) Uani 1 1 d .
C55 C -0.0032(3) 0.1049(3) 0.9307(2) 0.0362(8) Uani 1 1 d .
C56 C 0.0421(3) 0.1679(3) 0.8810(2) 0.0316(8) Uani 1 1 d .
C61 C 0.3313(3) 0.1880(3) 0.7920(2) 0.0282(7) Uani 1 1 d .
C62 C 0.3915(3) 0.2313(3) 0.73973(19) 0.0328(9) Uani 1 1 d .
C63 C 0.5165(3) 0.2311(3) 0.7480(2) 0.0332(9) Uani 1 1 d .
C64 C 0.5913(3) 0.1869(3) 0.8128(2) 0.0365(9) Uani 1 1 d .
C65 C 0.5378(4) 0.1447(3) 0.8668(2) 0.0388(9) Uani 1 1 d .
C66 C 0.4113(3) 0.1474(3) 0.8568(2) 0.0341(8) Uani 1 1 d .
C71 C 0.1684(3) 0.3334(3) 0.7859(2) 0.0269(8) Uani 1 1 d .
C72 C 0.2072(3) 0.3819(3) 0.8565(2) 0.0323(8) Uani 1 1 d .
C73 C 0.2092(3) 0.4907(3) 0.8691(2) 0.0381(9) Uani 1 1 d .
C74 C 0.1754(3) 0.5592(3) 0.8077(2) 0.0353(9) Uani 1 1 d .
C75 C 0.1384(3) 0.5168(3) 0.7358(2) 0.0324(8) Uani 1 1 d .
C76 C 0.1350(3) 0.4069(3) 0.7258(2) 0.0281(7) Uani 1 1 d .
C81 C 0.1032(3) 0.1556(3) 0.6927(2) 0.0292(7) Uani 1 1 d .
C82 C -0.0210(3) 0.1788(3) 0.6677(2) 0.0330(8) Uani 1 1 d .
C83 C -0.0965(4) 0.1403(3) 0.6014(2) 0.0395(9) Uani 1 1 d .
C84 C -0.0485(4) 0.0723(3) 0.5557(2) 0.0458(11) Uani 1 1 d .
C85 C 0.0727(4) 0.0451(3) 0.5777(2) 0.0410(10) Uani 1 1 d .
C86 C 0.1454(4) 0.0866(3) 0.6450(2) 0.0331(8) Uani 1 1 d .
B B 0.1800(4) 0.2028(4) 0.7775(2) 0.0257(9) Uani 1 1 d .

loop_
_atom_site_aniso_label
_atom_site_aniso_U_11
_atom_site_aniso_U_22
_atom_site_aniso_U_33
_atom_site_aniso_U_23
_atom_site_aniso_U_13
_atom_site_aniso_U_12
Ir 0.02530(5) 0.02411(5) 0.02262(5) -0.00101(8) 0.00753(4) 0.00085(8)
S 0.0232(4) 0.0274(4) 0.0289(4) 0.0016(3) 0.0087(3) 0.0009(3)
P 0.0255(4) 0.0276(4) 0.0287(4) -0.0002(3) 0.0102(3) 0.0025(3)
C1 0.0337(19) 0.037(2) 0.035(2) 0.0043(16) 0.0095(15) 0.0059(16)
C2 0.0276(17) 0.0325(18) 0.0258(17) 0.0033(14) 0.0059(14) 0.0001(14)
C3 0.0278(17) 0.0299(17) 0.0285(18) -0.0004(14) 0.0075(14) -0.0008(14)
C3A 0.0315(18) 0.0343(19) 0.0278(18) -0.0006(15) 0.0079(14) -0.0036(15)
C4 0.0334(19) 0.041(2) 0.038(2) 0.0036(17) 0.0118(16) 0.0012(16)
C5 0.041(2) 0.046(2) 0.036(2) 0.0007(17) 0.0164(17) -0.0106(18)
C6 0.049(2) 0.037(2) 0.028(2) 0.0033(17) 0.0116(18) -0.0079(18)
C7 0.043(2) 0.0351(19) 0.0282(19) 0.0012(15) 0.0058(16) -0.0010(17)
C7A 0.0317(18) 0.0314(18) 0.0272(18) -0.0013(14) 0.0059(14) -0.0022(15)
C11 0.0235(17) 0.0389(19) 0.042(2) 0.0044(17) 0.0124(15) 0.0009(15)
C12 0.031(2) 0.054(3) 0.056(3) -0.009(2) 0.0123(18) -0.0072(18)
C13 0.0340(18) 0.060(3) 0.079(3) 0.019(3) 0.0059(18) 0.009(3)
C14 0.055(3) 0.037(2) 0.039(2) -0.0083(17) 0.0228(19) 0.0014(18)
C15 0.098(4) 0.049(3) 0.075(4) -0.021(2) 0.062(3) -0.008(3)
C16 0.072(3) 0.055(3) 0.040(2) -0.015(2) 0.010(2) -0.011(2)
C17 0.0328(18) 0.0280(17) 0.0350(19) -0.0008(15) 0.0137(15) 0.0052(15)
C18 0.042(2) 0.039(2) 0.056(3) -0.016(2) 0.012(2) -0.0023(18)
C20 0.043(2) 0.0337(19) 0.035(2) 0.0083(16) 0.0126(17) 0.0062(17)
C21 0.042(2) 0.0240(17) 0.0283(18) 0.0050(13) 0.0170(16) 0.0015(15)
C22 0.038(2) 0.0276(17) 0.0334(19) 0.0053(15) 0.0133(16) -0.0020(15)
C23 0.045(2) 0.0252(17) 0.0329(19) 0.0026(15) 0.0137(17) -0.0006(16)
C24 0.047(2) 0.032(2) 0.042(2) 0.0063(17) 0.0201(19) 0.0021(17)
C25 0.060(3) 0.059(3) 0.033(2) 0.014(2) 0.000(2) 0.014(2)
C26 0.060(2) 0.044(2) 0.0372(17) 0.002(3) 0.0271(16) 0.006(3)
C27 0.035(2) 0.040(2) 0.056(3) 0.0019(19) 0.0127(18) -0.0113(17)
C28 0.071(3) 0.036(2) 0.057(3) -0.021(2) 0.034(2) -0.016(2)
C29 0.056(3) 0.034(2) 0.070(3) 0.008(2) 0.026(2) 0.018(2)
F52 0.0428(14) 0.0309(12) 0.0402(13) -0.0005(10) 0.0131(10) 0.0028(10)
F53 0.0614(15) 0.0302(11) 0.0450(14) 0.0073(10) 0.0078(12) -0.0018(11)
F54 0.0556(15) 0.0572(15) 0.0439(14) 0.0200(12) 0.0175(12) -0.0079(12)
F55 0.0530(14) 0.0582(16) 0.0547(15) 0.0117(12) 0.0317(12) 0.0100(12)
F56 0.0410(11) 0.0350(17) 0.0431(12) 0.0069(10) 0.0173(9) 0.0120(10)
F62 0.0367(10) 0.0469(17) 0.0322(10) 0.0099(9) 0.0094(8) 0.0022(9)
F63 0.0380(11) 0.069(2) 0.0527(13) 0.0048(12) 0.0224(10) -0.0051(12)
F64 0.0271(11) 0.0486(13) 0.0652(16) -0.0150(12) 0.0062(11) 0.0040(10)
F65 0.0389(13) 0.0641(18) 0.0559(17) 0.0184(14) -0.0087(13) 0.0069(13)
F66 0.0428(13) 0.0603(15) 0.0348(12) 0.0176(11) 0.0027(10) -0.0011(11)
F72 0.0451(13) 0.0502(13) 0.0253(11) -0.0010(10) -0.0011(10) 0.0007(10)
F73 0.0532(15) 0.0593(16) 0.0447(14) -0.0269(12) 0.0026(11) -0.0009(12)
F74 0.0535(15) 0.0305(12) 0.0797(19) -0.0163(12) 0.0122(13) -0.0012(11)
F75 0.0395(12) 0.0290(11) 0.0533(14) 0.0103(10) 0.0157(10) 0.0022(9)
F76 0.0389(13) 0.0327(12) 0.0270(12) 0.0028(9) 0.0069(10) 0.0029(10)
F82 0.0295(8) 0.0401(11) 0.0449(10) 0.0008(15) 0.0065(7) 0.0013(15)
F83 0.0407(13) 0.0650(17) 0.0558(16) 0.0059(13) -0.0123(12) -0.0052(12)
F84 0.082(2) 0.0641(19) 0.0320(15) -0.0071(13) -0.0082(14) -0.0246(16)
F85 0.093(2) 0.0503(16) 0.0379(16) -0.0144(13) 0.0256(15) -0.0116(15)
F86 0.0477(14) 0.0420(13) 0.0441(13) -0.0066(10) 0.0172(11) 0.0047(11)
C51 0.0261(17) 0.0321(18) 0.0224(16) 0.0043(14) 0.0029(13) -0.0008(14)
C52 0.0297(18) 0.037(2) 0.0251(18) 0.0020(15) 0.0057(15) -0.0003(16)
C53 0.039(2) 0.0309(18) 0.0300(19) 0.0064(15) -0.0009(15) -0.0035(16)
C54 0.036(2) 0.042(2) 0.0305(19) 0.0108(16) 0.0061(15) -0.0079(17)
C55 0.0295(18) 0.051(2) 0.0299(19) 0.0063(17) 0.0097(15) 0.0037(17)
C56 0.0311(19) 0.0334(19) 0.0287(19) 0.0026(16) 0.0040(15) 0.0049(16)
C61 0.0277(17) 0.0281(18) 0.0276(18) -0.0020(14) 0.0042(14) 0.0012(13)
C62 0.0346(16) 0.033(3) 0.0308(16) 0.0005(15) 0.0076(13) 0.0003(16)
C63 0.0365(17) 0.028(3) 0.0380(18) -0.0042(15) 0.0150(14) -0.0020(15)
C64 0.0298(19) 0.0306(19) 0.048(2) -0.0086(17) 0.0080(17) 0.0012(15)
C65 0.037(2) 0.0334(19) 0.039(2) 0.0043(16) -0.0045(17) 0.0028(16)
C66 0.0351(19) 0.036(2) 0.0301(19) 0.0057(15) 0.0054(15) 0.0004(16)
C71 0.0241(17) 0.0245(19) 0.0315(19) -0.0017(16) 0.0054(14) -0.0027(15)
C72 0.0266(18) 0.041(2) 0.0285(18) -0.0011(15) 0.0044(14) -0.0009(15)
C73 0.0264(19) 0.045(2) 0.042(2) -0.0187(19) 0.0074(17) -0.0031(17)
C74 0.0259(19) 0.029(2) 0.052(2) -0.0102(18) 0.0108(17) -0.0010(15)
C75 0.0243(17) 0.0302(18) 0.044(2) 0.0040(16) 0.0114(15) 0.0015(14)
C76 0.0215(15) 0.0324(18) 0.0307(18) 0.0017(15) 0.0070(13) -0.0002(14)
C81 0.0344(19) 0.0282(18) 0.0233(18) 0.0041(15) 0.0042(15) -0.0015(15)
C82 0.038(2) 0.0269(17) 0.0328(19) 0.0022(15) 0.0067(15) -0.0045(15)
C83 0.039(2) 0.039(2) 0.035(2) 0.0083(17) -0.0026(16) -0.0090(17)
C84 0.065(3) 0.044(2) 0.0227(19) 0.0041(17) -0.0014(18) -0.020(2)
C85 0.068(3) 0.0307(19) 0.0262(19) -0.0013(15) 0.0160(19) -0.0103(19)
C86 0.042(2) 0.0290(19) 0.030(2) 0.0035(15) 0.0122(16) -0.0048(17)
B 0.026(2) 0.027(2) 0.023(2) 0.0034(16) 0.0055(15) -0.0006(17)

loop_
_atom_type_symbol
_atom_type_description
_atom_type_scat_dispersion_real
_atom_type_scat_dispersion_imag
_atom_type_scat_source
C C 0.0033 0.0016 'International Tables Vol C Tables 4.2.6.8 and 6.1.1.4'
H H 0.0000 0.0000 'International Tables Vol C Tables 4.2.6.8 and 6.1.1.4'
B B 0.0013 0.0007 'International Tables Vol C Tables 4.2.6.8 and 6.1.1.4'
F F 0.0171 0.0103 'International Tables Vol C Tables 4.2.6.8 and 6.1.1.4'
P P 0.1023 0.0942 'International Tables Vol C Tables 4.2.6.8 and 6.1.1.4'
S S 0.1246 0.1234 'International Tables Vol C Tables 4.2.6.8 and 6.1.1.4'
Ir Ir -1.4442 7.9887 'International Tables Vol C Tables 4.2.6.8 and 6.1.1.4'

loop_
_geom_angle_atom_site_label_1
_geom_angle_atom_site_label_2
_geom_angle_atom_site_label_3
_geom_angle
H1 Ir C21 104.8(19)
H1 Ir C24 117.7(18)
C21 Ir C24 62.98(14)
H1 Ir C20 93.9(18)
C21 Ir C20 37.84(13)
C24 Ir C20 37.31(14)
H1 Ir C22 141.5(19)
C21 Ir C22 37.83(13)
C24 Ir C22 61.91(14)
C20 Ir C22 62.37(14)
H1 Ir P 80.8(19)
C21 Ir P 170.77(9)
C24 Ir P 108.01(11)
C20 Ir P 135.74(10)
C22 Ir P 137.58(10)
H1 Ir C23 154.3(18)
C21 Ir C23 61.88(13)
C24 Ir C23 37.47(15)
C20 Ir C23 61.88(14)
C22 Ir C23 35.76(13)
P Ir C23 110.00(10)
H1 Ir S 84.8(18)
C21 Ir S 100.76(9)
C24 Ir S 154.23(11)
C20 Ir S 136.68(10)
C22 Ir S 92.80(9)
P Ir S 86.91(3)
C23 Ir S 118.15(10)
C2 S C17 100.30(17)
C2 S Ir 106.10(12)
C17 S Ir 114.30(12)
C3 P C11 104.23(16)
C3 P C14 106.34(18)
C11 P C14 106.83(19)
C3 P Ir 106.23(11)
C11 P Ir 117.95(13)
C14 P Ir 114.22(14)
C2 C1 C7A 101.6(3)
C3 C2 C1 112.7(3)
C3 C2 S 122.0(3)
C1 C2 S 125.1(3)
C2 C3 C3A 107.9(3)
C2 C3 P 118.2(3)
C3A C3 P 133.8(3)
C4 C3A C7A 119.4(3)
C4 C3A C3 132.4(3)
C7A C3A C3 108.1(3)
C5 C4 C3A 118.2(4)
C6 C5 C4 121.8(4)
C5 C6 C7 120.7(4)
C7A C7 C6 118.5(4)
C7 C7A C3A 121.3(3)
C7 C7A C1 129.0(3)
C3A C7A C1 109.6(3)
C13 C11 C12 111.2(4)
C13 C11 P 110.8(3)
C12 C11 P 111.3(3)
C16 C14 C15 110.8(4)
C16 C14 P 109.5(3)
C15 C14 P 117.3(3)
C18 C17 S 116.4(3)
C24 C20 C21 108.2(3)
C24 C20 C25 126.7(4)
C21 C20 C25 125.1(4)
C24 C20 Ir 71.2(2)
C21 C20 Ir 70.9(2)
C25 C20 Ir 124.8(3)
C20 C21 C22 106.8(3)
C20 C21 C26 126.6(3)
C22 C21 C26 126.1(3)
C20 C21 Ir 71.3(2)
C22 C21 Ir 72.75(19)
C26 C21 Ir 127.7(3)
C23 C22 C21 108.8(3)
C23 C22 C27 126.0(4)
C21 C22 C27 125.3(3)
C23 C22 Ir 73.1(2)
C21 C22 Ir 69.4(2)
C27 C22 Ir 124.5(3)
C22 C23 C24 108.2(3)
C22 C23 C28 127.0(4)
C24 C23 C28 124.4(4)
C22 C23 Ir 71.1(2)
C24 C23 Ir 68.7(2)
C28 C23 Ir 131.4(3)
C20 C24 C23 107.8(3)
C20 C24 C29 125.7(4)
C23 C24 C29 125.0(4)
C20 C24 Ir 71.5(2)
C23 C24 Ir 73.8(2)
C29 C24 Ir 131.2(3)
C52 C51 C56 112.9(3)
C52 C51 B 119.7(3)
C56 C51 B 127.3(3)
F52 C52 C53 115.8(3)
F52 C52 C51 119.2(3)
C53 C52 C51 125.1(3)
F53 C53 C54 120.5(3)
F53 C53 C52 120.8(4)
C54 C53 C52 118.7(3)
F54 C54 C53 120.3(4)
F54 C54 C55 120.3(4)
C53 C54 C55 119.4(3)
F55 C55 C56 121.3(4)
F55 C55 C54 119.4(3)
C56 C55 C54 119.2(4)
F56 C56 C55 114.6(3)
F56 C56 C51 120.9(3)
C55 C56 C51 124.5(4)
C66 C61 C62 113.0(3)
C66 C61 B 126.9(3)
C62 C61 B 119.5(3)
F62 C62 C63 115.8(3)
F62 C62 C61 119.1(3)
C63 C62 C61 125.0(3)
F63 C63 C62 121.3(3)
F63 C63 C64 119.4(3)
C62 C63 C64 119.3(3)
F64 C64 C65 121.5(4)
F64 C64 C63 120.1(4)
C65 C64 C63 118.4(3)
F65 C65 C64 119.3(4)
F65 C65 C66 120.0(4)
C64 C65 C66 120.7(3)
F66 C66 C65 115.1(3)
F66 C66 C61 121.4(3)
C65 C66 C61 123.5(4)
C72 C71 C76 113.1(3)
C72 C71 B 120.3(4)
C76 C71 B 126.2(4)
F72 C72 C73 115.8(3)
F72 C72 C71 119.2(3)
C73 C72 C71 124.9(4)
F73 C73 C72 121.1(4)
F73 C73 C74 119.6(4)
C72 C73 C74 119.3(4)
F74 C74 C75 120.3(4)
F74 C74 C73 120.8(4)
C75 C74 C73 118.9(4)
F75 C75 C74 119.6(3)
F75 C75 C76 120.5(3)
C74 C75 C76 120.0(4)
F76 C76 C75 114.8(3)
F76 C76 C71 121.4(3)
C75 C76 C71 123.7(3)
C86 C81 C82 113.3(3)
C86 C81 B 127.8(3)
C82 C81 B 118.6(3)
F82 C82 C83 115.8(3)
F82 C82 C81 119.5(3)
C83 C82 C81 124.7(4)
F83 C83 C82 121.0(4)
F83 C83 C84 119.9(3)
C82 C83 C84 119.1(4)
F84 C84 C85 120.3(4)
F84 C84 C83 120.7(4)
C85 C84 C83 119.0(4)
F85 C85 C84 120.2(4)
F85 C85 C86 120.1(4)
C84 C85 C86 119.7(4)
F86 C86 C81 121.3(3)
F86 C86 C85 114.6(4)
C81 C86 C85 124.1(4)
C71 B C51 114.6(4)
C71 B C61 101.3(3)
C51 B C61 112.8(3)
C71 B C81 113.5(3)
C51 B C81 102.4(3)
C61 B C81 112.7(3)

loop_
_geom_bond_atom_site_label_1
_geom_bond_atom_site_label_2
_geom_bond_distance
Ir H1 1.691(10)
Ir C21 2.215(3)
Ir C24 2.217(4)
Ir C20 2.220(4)
Ir C22 2.260(4)
Ir P 2.2787(9)
Ir C23 2.285(4)
Ir S 2.2912(8)
S C2 1.759(4)
S C17 1.836(4)
P C3 1.817(4)
P C11 1.855(4)
P C14 1.857(4)
C1 C2 1.496(5)
C1 C7A 1.503(5)
C2 C3 1.350(5)
C3 C3A 1.471(5)
C3A C4 1.395(5)
C3A C7A 1.407(5)
C4 C5 1.385(5)
C5 C6 1.376(6)
C6 C7 1.382(6)
C7 C7A 1.379(5)
C11 C13 1.519(6)
C11 C12 1.521(6)
C14 C16 1.524(6)
C14 C15 1.532(6)
C17 C18 1.500(5)
C20 C24 1.419(6)
C20 C21 1.438(5)
C20 C25 1.500(6)
C21 C22 1.451(5)
C21 C26 1.495(5)
C22 C23 1.396(5)
C22 C27 1.504(5)
C23 C24 1.447(6)
C23 C28 1.506(5)
C24 C29 1.517(5)
F52 C52 1.359(4)
F53 C53 1.341(4)
F54 C54 1.348(4)
F55 C55 1.337(4)
F56 C56 1.359(5)
F62 C62 1.356(4)
F63 C63 1.343(4)
F64 C64 1.342(4)
F65 C65 1.351(4)
F66 C66 1.348(4)
F72 C72 1.353(4)
F73 C73 1.346(4)
F74 C74 1.345(4)
F75 C75 1.354(4)
F76 C76 1.346(4)
F82 C82 1.358(5)
F83 C83 1.351(5)
F84 C84 1.346(5)
F85 C85 1.346(5)
F86 C86 1.361(5)
C51 C52 1.391(5)
C51 C56 1.392(5)
C51 B 1.654(5)
C52 C53 1.383(5)
C53 C54 1.376(5)
C54 C55 1.381(6)
C55 C56 1.378(5)
C61 C66 1.388(5)
C61 C62 1.395(5)
C61 B 1.663(6)
C62 C63 1.374(5)
C63 C64 1.379(5)
C64 C65 1.366(6)
C65 C66 1.387(5)
C71 C72 1.383(5)
C71 C76 1.400(5)
C71 B 1.645(6)
C72 C73 1.377(5)
C73 C74 1.378(6)
C74 C75 1.369(6)
C75 C76 1.384(5)
C81 C86 1.380(5)
C81 C82 1.388(5)
C81 B 1.673(6)
C82 C83 1.375(5)
C83 C84 1.380(6)
C84 C85 1.363(6)
C85 C86 1.389(5)

loop_
_geom_torsion_atom_site_label_1
_geom_torsion_atom_site_label_2
_geom_torsion_atom_site_label_3
_geom_torsion_atom_site_label_4
_geom_torsion
H1 Ir S C2 -74.8(19)
C21 Ir S C2 -178.92(16)
C24 Ir S C2 133.1(3)
C20 Ir S C2 -164.9(2)
C22 Ir S C2 143.79(16)
P Ir S C2 6.26(13)
C23 Ir S C2 117.33(16)
H1 Ir S C17 34.8(19)
C21 Ir S C17 -69.38(16)
C24 Ir S C17 -117.3(3)
C20 Ir S C17 -55.3(2)
C22 Ir S C17 -106.67(16)
P Ir S C17 115.81(13)
C23 Ir S C17 -133.12(17)
H1 Ir P C3 78.9(19)
C21 Ir P C3 -152.7(6)
C24 Ir P C3 -164.84(16)
C20 Ir P C3 165.01(19)
C22 Ir P C3 -97.06(18)
C23 Ir P C3 -125.18(16)
S Ir P C3 -6.29(12)
H1 Ir P C11 -37.4(19)
C21 Ir P C11 91.0(6)
C24 Ir P C11 78.78(18)
C20 Ir P C11 48.6(2)
C22 Ir P C11 146.56(19)
C23 Ir P C11 118.44(18)
S Ir P C11 -122.66(14)
H1 Ir P C14 -164.2(19)
C21 Ir P C14 -35.8(7)
C24 Ir P C14 -47.96(19)
C20 Ir P C14 -78.1(2)
C22 Ir P C14 19.8(2)
C23 Ir P C14 -8.29(19)
S Ir P C14 110.60(16)
C7A C1 C2 C3 0.9(4)
C7A C1 C2 S 175.8(3)
C17 S C2 C3 -124.4(3)
Ir S C2 C3 -5.2(3)
C17 S C2 C1 61.2(3)
Ir S C2 C1 -179.6(3)
C1 C2 C3 C3A -1.7(4)
S C2 C3 C3A -176.8(3)
C1 C2 C3 P 175.0(3)
S C2 C3 P -0.1(4)
C11 P C3 C2 130.6(3)
C14 P C3 C2 -116.7(3)
Ir P C3 C2 5.3(3)
C11 P C3 C3A -53.7(4)
C14 P C3 C3A 59.0(4)
Ir P C3 C3A -179.0(3)
C2 C3 C3A C4 -176.4(4)
P C3 C3A C4 7.6(6)
C2 C3 C3A C7A 1.8(4)
P C3 C3A C7A -174.2(3)
C7A C3A C4 C5 1.0(6)
C3 C3A C4 C5 179.0(4)
C3A C4 C5 C6 1.0(6)
C4 C5 C6 C7 -1.9(6)
C5 C6 C7 C7A 0.7(6)
C6 C7 C7A C3A 1.3(6)
C6 C7 C7A C1 -178.0(4)
C4 C3A C7A C7 -2.2(5)
C3 C3A C7A C7 179.3(3)
C4 C3A C7A C1 177.2(3)
C3 C3A C7A C1 -1.3(4)
C2 C1 C7A C7 179.6(4)
C2 C1 C7A C3A 0.3(4)
C3 P C11 C13 -176.1(3)
C14 P C11 C13 71.5(3)
Ir P C11 C13 -58.7(3)
C3 P C11 C12 -51.9(3)
C14 P C11 C12 -164.2(3)
Ir P C11 C12 65.5(3)
C3 P C14 C16 45.3(3)
C11 P C14 C16 156.2(3)
Ir P C14 C16 -71.5(3)
C3 P C14 C15 -82.1(4)
C11 P C14 C15 28.8(4)
Ir P C14 C15 161.1(3)
C2 S C17 C18 62.0(3)
Ir S C17 C18 -51.0(3)
H1 Ir C20 C24 132.8(19)
C21 Ir C20 C24 -117.9(3)
C22 Ir C20 C24 -79.1(3)
P Ir C20 C24 52.0(3)
C23 Ir C20 C24 -38.4(2)
S Ir C20 C24 -140.7(2)
H1 Ir C20 C21 -109.4(19)
C24 Ir C20 C21 117.9(3)
C22 Ir C20 C21 38.8(2)
P Ir C20 C21 169.86(16)
C23 Ir C20 C21 79.4(2)
S Ir C20 C21 -22.9(3)
H1 Ir C20 C25 10.6(19)
C21 Ir C20 C25 120.0(4)
C24 Ir C20 C25 -122.1(5)
C22 Ir C20 C25 158.8(4)
P Ir C20 C25 -70.1(4)
C23 Ir C20 C25 -160.5(4)
S Ir C20 C25 97.2(4)
C24 C20 C21 C22 -2.8(4)
C25 C20 C21 C22 175.8(4)
Ir C20 C21 C22 -64.6(2)
C24 C20 C21 C26 -174.7(4)
C25 C20 C21 C26 3.9(7)
Ir C20 C21 C26 123.5(4)
C24 C20 C21 Ir 61.8(3)
C25 C20 C21 Ir -119.6(4)
H1 Ir C21 C20 76.8(19)
C24 Ir C21 C20 -37.0(2)
C22 Ir C21 C20 -115.2(3)
P Ir C21 C20 -50.0(7)
C23 Ir C21 C20 -79.4(2)
S Ir C21 C20 164.3(2)
H1 Ir C21 C22 -168.0(19)
C24 Ir C21 C22 78.2(2)
C20 Ir C21 C22 115.2(3)
P Ir C21 C22 65.2(7)
C23 Ir C21 C22 35.7(2)
S Ir C21 C22 -80.59(19)
H1 Ir C21 C26 -45.4(19)
C24 Ir C21 C26 -159.2(4)
C20 Ir C21 C26 -122.3(4)
C22 Ir C21 C26 122.6(4)
P Ir C21 C26 -172.2(4)
C23 Ir C21 C26 158.3(4)
S Ir C21 C26 42.0(3)
C20 C21 C22 C23 0.7(4)
C26 C21 C22 C23 172.7(4)
Ir C21 C22 C23 -62.9(3)
C20 C21 C22 C27 -178.0(3)
C26 C21 C22 C27 -6.0(6)
Ir C21 C22 C27 118.4(3)
C20 C21 C22 Ir 63.6(2)
C26 C21 C22 Ir -124.4(4)
H1 Ir C22 C23 137(3)
C21 Ir C22 C23 118.3(3)
C24 Ir C22 C23 37.0(2)
C20 Ir C22 C23 79.4(2)
P Ir C22 C23 -49.3(3)
S Ir C22 C23 -137.8(2)
H1 Ir C22 C21 19(3)
C24 Ir C22 C21 -81.2(2)
C20 Ir C22 C21 -38.8(2)
P Ir C22 C21 -167.54(15)
C23 Ir C22 C21 -118.3(3)
S Ir C22 C21 103.98(19)
H1 Ir C22 C27 -101(3)
C21 Ir C22 C27 -119.3(4)
C24 Ir C22 C27 159.4(4)
C20 Ir C22 C27 -158.2(4)
P Ir C22 C27 73.1(4)
C23 Ir C22 C27 122.4(4)
S Ir C22 C27 -15.4(3)
C21 C22 C23 C24 1.7(4)
C27 C22 C23 C24 -179.7(3)
Ir C22 C23 C24 -58.9(2)
C21 C22 C23 C28 -171.3(4)
C27 C22 C23 C28 7.3(6)
Ir C22 C23 C28 128.1(4)
C21 C22 C23 Ir 60.6(2)
C27 C22 C23 Ir -120.8(4)
H1 Ir C23 C22 -102(4)
C21 Ir C23 C22 -37.8(2)
C24 Ir C23 C22 -119.2(3)
C20 Ir C23 C22 -80.9(2)
P Ir C23 C22 147.0(2)
S Ir C23 C22 49.6(2)
H1 Ir C23 C24 18(4)
C21 Ir C23 C24 81.4(2)
C20 Ir C23 C24 38.3(2)
C22 Ir C23 C24 119.2(3)
P Ir C23 C24 -93.8(2)
S Ir C23 C24 168.77(19)
H1 Ir C23 C28 135(4)
C21 Ir C23 C28 -161.0(4)
C24 Ir C23 C28 117.6(5)
C20 Ir C23 C28 155.9(4)
C22 Ir C23 C28 -123.2(5)
P Ir C23 C28 23.9(4)
S Ir C23 C28 -73.6(4)
C21 C20 C24 C23 3.8(4)
C25 C20 C24 C23 -174.8(4)
Ir C20 C24 C23 65.4(3)
C21 C20 C24 C29 170.5(4)
C25 C20 C24 C29 -8.1(7)
Ir C20 C24 C29 -127.9(4)
C21 C20 C24 Ir -61.6(3)
C25 C20 C24 Ir 119.9(4)
C22 C23 C24 C20 -3.4(4)
C28 C23 C24 C20 169.8(4)
Ir C23 C24 C20 -63.8(3)
C22 C23 C24 C29 -170.2(4)
C28 C23 C24 C29 3.0(6)
Ir C23 C24 C29 129.4(4)
C22 C23 C24 Ir 60.4(3)
C28 C23 C24 Ir -126.3(4)
H1 Ir C24 C20 -56(2)
C21 Ir C24 C20 37.5(2)
C22 Ir C24 C20 80.4(2)
P Ir C24 C20 -144.7(2)
C23 Ir C24 C20 115.7(3)
S Ir C24 C20 92.4(3)
H1 Ir C24 C23 -172(2)
C21 Ir C24 C23 -78.2(2)
C20 Ir C24 C23 -115.7(3)
C22 Ir C24 C23 -35.3(2)
P Ir C24 C23 99.6(2)
S Ir C24 C23 -23.3(4)
H1 Ir C24 C29 66(2)
C21 Ir C24 C29 159.1(5)
C20 Ir C24 C29 121.6(5)
C22 Ir C24 C29 -158.0(5)
P Ir C24 C29 -23.1(4)
C23 Ir C24 C29 -122.7(5)
S Ir C24 C29 -146.0(3)
C56 C51 C52 F52 178.2(3)
B C51 C52 F52 2.4(5)
C56 C51 C52 C53 -2.9(5)
B C51 C52 C53 -178.7(3)
F52 C52 C53 F53 -2.0(5)
C51 C52 C53 F53 179.1(3)
F52 C52 C53 C54 178.6(3)
C51 C52 C53 C54 -0.3(6)
F53 C53 C54 F54 1.1(5)
C52 C53 C54 F54 -179.5(3)
F53 C53 C54 C55 -177.5(3)
C52 C53 C54 C55 1.9(6)
F54 C54 C55 F55 0.1(6)
C53 C54 C55 F55 178.7(3)
F54 C54 C55 C56 -178.7(3)
C53 C54 C55 C56 -0.1(6)
F55 C55 C56 F56 -1.3(5)
C54 C55 C56 F56 177.5(3)
F55 C55 C56 C51 177.6(3)
C54 C55 C56 C51 -3.6(6)
C52 C51 C56 F56 -176.2(3)
B C51 C56 F56 -0.8(6)
C52 C51 C56 C55 4.9(5)
B C51 C56 C55 -179.7(3)
C66 C61 C62 F62 -179.2(3)
B C61 C62 F62 -6.6(5)
C66 C61 C62 C63 2.6(6)
B C61 C62 C63 175.2(4)
F62 C62 C63 F63 0.3(5)
C61 C62 C63 F63 178.6(3)
F62 C62 C63 C64 -179.3(3)
C61 C62 C63 C64 -1.1(6)
F63 C63 C64 F64 1.3(5)
C62 C63 C64 F64 -179.1(3)
F63 C63 C64 C65 -179.7(3)
C62 C63 C64 C65 0.0(6)
F64 C64 C65 F65 0.3(6)
C63 C64 C65 F65 -178.7(4)
F64 C64 C65 C66 178.3(3)
C63 C64 C65 C66 -0.7(6)
F65 C65 C66 F66 0.6(5)
C64 C65 C66 F66 -177.3(3)
F65 C65 C66 C61 -179.4(4)
C64 C65 C66 C61 2.6(6)
C62 C61 C66 F66 176.6(3)
B C61 C66 F66 4.7(6)
C62 C61 C66 C65 -3.3(5)
B C61 C66 C65 -175.2(4)
C76 C71 C72 F72 -176.4(3)
B C71 C72 F72 -3.5(6)
C76 C71 C72 C73 2.6(6)
B C71 C72 C73 175.4(4)
F72 C72 C73 F73 -2.6(5)
C71 C72 C73 F73 178.4(3)
F72 C72 C73 C74 176.1(3)
C71 C72 C73 C74 -2.8(6)
F73 C73 C74 F74 0.6(6)
C72 C73 C74 F74 -178.1(3)
F73 C73 C74 C75 180.0(3)
C72 C73 C74 C75 1.2(6)
F74 C74 C75 F75 0.8(5)
C73 C74 C75 F75 -178.5(3)
F74 C74 C75 C76 179.6(3)
C73 C74 C75 C76 0.3(6)
F75 C75 C76 F76 -0.7(5)
C74 C75 C76 F76 -179.5(3)
F75 C75 C76 C71 178.4(3)
C74 C75 C76 C71 -0.4(5)
C72 C71 C76 F76 178.1(3)
B C71 C76 F76 5.8(6)
C72 C71 C76 C75 -0.9(5)
B C71 C76 C75 -173.3(4)
C86 C81 C82 F82 178.4(3)
B C81 C82 F82 3.7(5)
C86 C81 C82 C83 -1.5(5)
B C81 C82 C83 -176.2(3)
F82 C82 C83 F83 0.2(5)
C81 C82 C83 F83 -180.0(3)
F82 C82 C83 C84 -178.9(4)
C81 C82 C83 C84 1.0(6)
F83 C83 C84 F84 0.1(6)
C82 C83 C84 F84 179.2(4)
F83 C83 C84 C85 -179.1(3)
C82 C83 C84 C85 0.0(6)
F84 C84 C85 F85 0.1(6)
C83 C84 C85 F85 179.2(4)
F84 C84 C85 C86 -179.5(3)
C83 C84 C85 C86 -0.4(6)
C82 C81 C86 F86 -178.5(3)
B C81 C86 F86 -4.4(6)
C82 C81 C86 C85 1.1(5)
B C81 C86 C85 175.2(3)
F85 C85 C86 F86 -0.2(5)
C84 C85 C86 F86 179.4(3)
F85 C85 C86 C81 -179.8(4)
C84 C85 C86 C81 -0.2(6)
C72 C71 B C51 51.0(5)
C76 C71 B C51 -137.2(4)
C72 C71 B C61 -70.8(4)
C76 C71 B C61 101.0(4)
C72 C71 B C81 168.1(3)
C76 C71 B C81 -20.0(6)
C52 C51 B C71 -169.3(3)
C56 C51 B C71 15.5(6)
C52 C51 B C61 -54.1(4)
C56 C51 B C61 130.8(4)
C52 C51 B C81 67.4(4)
C56 C51 B C81 -107.8(4)
C66 C61 B C71 106.1(4)
C62 C61 B C71 -65.3(4)
C66 C61 B C51 -16.9(5)
C62 C61 B C51 171.7(3)
C66 C61 B C81 -132.3(4)
C62 C61 B C81 56.3(4)
C86 C81 B C71 131.3(4)
C82 C81 B C71 -54.8(5)
C86 C81 B C51 -104.6(4)
C82 C81 B C51 69.2(4)
C86 C81 B C61 16.9(5)
C82 C81 B C61 -169.2(3)
